data_4316088
loop_
_publ_author_name
'G\'eza Szigethy'
'Kenneth N. Raymond'

_publ_section_title
;
 Influence of Linker Geometry on Uranyl Complexation by Rigidly Linked
 Bis(3-hydroxy-N-methyl-pyridin-2-one)
;
_journal_name_full 'Inorganic Chemistry'
_journal_page_first 6755
_journal_page_last 6765
_journal_paper_doi 10.1021/ic1007878
_journal_volume 49
_journal_year 2010
_chemical_formula_moiety 'C27 H22 N4 O6, C2 H6 O S'
_chemical_formula_sum 'C29 H28 N4 O7 S'
_chemical_formula_weight 576.61
_chemical_melting_point ?
_chemical_name_common 9H-fluorene-1,8-bis-Me-3,2-HOPO
_chemical_name_systematic
; 
 ? 
;
_space_group_IT_number 14
_symmetry_cell_setting monoclinic
_symmetry_space_group_name_Hall '-P 2yn'
_symmetry_space_group_name_H-M 'P 1 21/n 1'
_atom_sites_solution_hydrogens geom
_atom_sites_solution_primary direct
_atom_sites_solution_secondary difmap
_audit_creation_method SHELXL-97
_cell_angle_alpha 90.00
_cell_angle_beta 114.494(2)
_cell_angle_gamma 90.00
_cell_formula_units_Z 4
_cell_length_a 10.9305(9)
_cell_length_b 20.7752(16)
_cell_length_c 12.9772(10)
_cell_measurement_reflns_used 6515
_cell_measurement_temperature 193(2)
_cell_measurement_theta_max 33.602
_cell_measurement_theta_min 2.464
_cell_volume 2681.7(4)
_computing_cell_refinement 'Saint v.7.23'
_computing_data_collection 'Bruker APEX2 v.2.0.2'
_computing_data_reduction 'Saint v.7.23'
_computing_molecular_graphics 'ORTEP-3 v.1.08, POV-Ray v3.6.1c.icl8.win32'
_computing_publication_material 'ORTEP-3 v.1.08, POV-Ray v3.6.1c.icl8.win32'
_computing_structure_refinement 'SHELXL-97 (Sheldrick, 1997)'
_computing_structure_solution 'SHELXS-97 (Sheldrick, 1990)'
_diffrn_ambient_temperature 193(2)
_diffrn_detector_area_resol_mean 3.623
_diffrn_measured_fraction_theta_full 0.992
_diffrn_measured_fraction_theta_max 0.992
_diffrn_measurement_device_type 'Bruker Platinum 200'
_diffrn_measurement_method \w-scans
_diffrn_radiation_monochromator 'chanel-cut Si-<111> crystal'
_diffrn_radiation_source 'Advanced Light Source Station 11.3.1'
_diffrn_radiation_type Synchrotron
_diffrn_radiation_wavelength 0.77490
_diffrn_reflns_av_R_equivalents 0.0649
_diffrn_reflns_av_sigmaI/netI 0.0552
_diffrn_reflns_limit_h_max 15
_diffrn_reflns_limit_h_min -15
_diffrn_reflns_limit_k_max 29
_diffrn_reflns_limit_k_min -29
_diffrn_reflns_limit_l_max 15
_diffrn_reflns_limit_l_min -18
_diffrn_reflns_number 39273
_diffrn_reflns_theta_full 33.67
_diffrn_reflns_theta_max 33.67
_diffrn_reflns_theta_min 2.14
_diffrn_standards_number 0
_exptl_absorpt_coefficient_mu 0.218
_exptl_absorpt_correction_T_max 0.9913
_exptl_absorpt_correction_T_min 0.9764
_exptl_absorpt_correction_type multi-scan
_exptl_absorpt_process_details 'Blessing, 1995'
_exptl_crystal_colour yellow
_exptl_crystal_density_diffrn 1.428
_exptl_crystal_density_meas ?
_exptl_crystal_density_method 'not measured'
_exptl_crystal_description parallelipiped
_exptl_crystal_F_000 1208
_exptl_crystal_size_max 0.11
_exptl_crystal_size_mid 0.07
_exptl_crystal_size_min 0.04
_refine_diff_density_max 0.495
_refine_diff_density_min -0.326
_refine_diff_density_rms 0.054
_refine_ls_extinction_coef none
_refine_ls_extinction_method none
_refine_ls_goodness_of_fit_ref 1.151
_refine_ls_hydrogen_treatment refall
_refine_ls_matrix_type full
_refine_ls_number_parameters 482
_refine_ls_number_reflns 8182
_refine_ls_number_restraints 15
_refine_ls_restrained_S_all 1.150
_refine_ls_R_factor_all 0.0656
_refine_ls_R_factor_gt 0.0503
_refine_ls_shift/su_max 0.001
_refine_ls_shift/su_mean 0.000
_refine_ls_structure_factor_coef Fsqd
_refine_ls_weighting_details 'calc w=1/[\s^2^(Fo^2^)+(0.0799P)^2^+0.0000P] where P=(Fo^2^+2Fc^2^)/3'
_refine_ls_weighting_scheme calc
_refine_ls_wR_factor_gt 0.1400
_refine_ls_wR_factor_ref 0.1506
_reflns_number_gt 6329
_reflns_number_total 8182
_reflns_threshold_expression >2sigma(I)
_cod_data_source_file ic1007878_si_002_8.cif
_cod_data_source_block fluhoph
_cod_depositor_comments
;
The following automatic conversions were performed:
'_symmetry_cell_setting' value 'Monoclinic' changed to 'monoclinic'
according to '/home/adriana/struct/CIF-dictionaries/cif_core.dic'
dictionary named 'cif_core.dic' version 2.4.1 from 2010-06-29.

Automatic conversion script
Id: cif_fix_enum 1555 2011-01-17 13:19:09Z saulius 

The following automatic conversions were performed:

'_chemical_melting_point' value 'not measured' was changed to '?' -
the value is undefined or not given.

Automatic conversion script
Id: cif_fix_values 1569 2011-02-09 13:29:24Z adriana 

The following automatic conversions were performed:

'_exptl_crystal_density_meas' value 'not measured' was changed to '?'
- the value is perceived as not measured.

Automatic conversion script
Id: cif_fix_values 3008 2015-01-20 13:52:24Z robertas 
;
_cod_database_code 4316088

loop_
_symmetry_equiv_pos_as_xyz
'x, y, z'
'-x+1/2, y+1/2, -z+1/2'
'-x, -y, -z'
'x-1/2, -y-1/2, z-1/2'

loop_
_atom_site_label
_atom_site_type_symbol
_atom_site_fract_x
_atom_site_fract_y
_atom_site_fract_z
_atom_site_U_iso_or_equiv
_atom_site_adp_type
_atom_site_occupancy
_atom_site_symmetry_multiplicity
_atom_site_calc_flag
_atom_site_refinement_flags
_atom_site_disorder_assembly
_atom_site_disorder_group
C1 C 0.43413(18) -0.10599(8) 1.04238(13) 0.0450(3) Uani 1 1 d . . .
C2 C 0.45470(15) -0.14319(7) 0.87071(14) 0.0399(3) Uani 1 1 d . . .
H2 H 0.4916(19) -0.1765(9) 0.9106(16) 0.053(5) Uiso 1 1 d . . .
C3 C 0.43749(16) -0.13585(6) 0.76348(14) 0.0391(3) Uani 1 1 d . . .
H3 H 0.4717(17) -0.1684(9) 0.7248(15) 0.048(5) Uiso 1 1 d . . .
C4 C 0.37990(14) -0.07796(6) 0.70240(12) 0.0344(3) Uani 1 1 d . . .
C5 C 0.34378(14) -0.03081(6) 0.75830(11) 0.0341(3) Uani 1 1 d . . .
C6 C 0.35869(13) -0.03938(6) 0.87383(11) 0.0346(3) Uani 1 1 d . . .
C7 C 0.36373(14) -0.07555(6) 0.58249(12) 0.0363(3) Uani 1 1 d . . .
C8 C 0.32034(14) 0.00048(6) 0.42273(11) 0.0354(3) Uani 1 1 d . . .
C9 C 0.30860(17) -0.04392(7) 0.33791(13) 0.0432(3) Uani 1 1 d . . .
H9 H 0.3172(19) -0.0871(10) 0.3548(17) 0.056(5) Uiso 1 1 d . . .
C10 C 0.28460(18) -0.02278(8) 0.23034(14) 0.0474(4) Uani 1 1 d . . .
H10 H 0.2790(19) -0.0545(10) 0.1765(17) 0.056(5) Uiso 1 1 d . . .
C11 C 0.26959(17) 0.04169(8) 0.20103(13) 0.0439(3) Uani 1 1 d . . .
H11 H 0.2565(19) 0.0543(9) 0.1289(18) 0.056(5) Uiso 1 1 d . . .
C12 C 0.28052(14) 0.08603(7) 0.28503(11) 0.0369(3) Uani 1 1 d . . .
C13 C 0.30790(13) 0.06576(6) 0.39512(11) 0.0336(3) Uani 1 1 d . . .
C14 C 0.32007(15) 0.12304(6) 0.47024(11) 0.0331(3) Uani 1 1 d . . .
H14B H 0.4138(18) 0.1257(7) 0.5291(15) 0.038(4) Uiso 1 1 d . . .
H14A H 0.2594(18) 0.1209(7) 0.5096(16) 0.044(5) Uiso 1 1 d . . .
C15 C 0.28092(14) 0.24383(6) 0.40688(11) 0.0351(3) Uani 1 1 d . . .
C16 C 0.24415(17) 0.28638(7) 0.31495(12) 0.0420(3) Uani 1 1 d . . .
H16 H 0.243(2) 0.3330(11) 0.3255(17) 0.063(6) Uiso 1 1 d . . .
C17 C 0.22068(18) 0.26324(8) 0.20784(13) 0.0461(3) Uani 1 1 d . . .
H17 H 0.1927(19) 0.2916(9) 0.1448(17) 0.056(5) Uiso 1 1 d . . .
C18 C 0.23304(17) 0.19847(8) 0.18965(12) 0.0430(3) Uani 1 1 d . . .
H18 H 0.2253(18) 0.1817(9) 0.1164(17) 0.055(5) Uiso 1 1 d . . .
C19 C 0.26564(14) 0.15603(7) 0.28018(11) 0.0363(3) Uani 1 1 d . . .
C20 C 0.28819(13) 0.17847(6) 0.38769(11) 0.0334(3) Uani 1 1 d . . .
C21 C 0.37064(14) 0.31957(6) 0.56848(11) 0.0345(3) Uani 1 1 d . . .
C22 C 0.40605(15) 0.29316(7) 0.87554(11) 0.0380(3) Uani 1 1 d . . .
C23 C 0.37703(14) 0.28105(6) 0.75719(11) 0.0358(3) Uani 1 1 d . . .
C24 C 0.39806(13) 0.32729(6) 0.69074(11) 0.0330(3) Uani 1 1 d . . .
C25 C 0.44900(15) 0.38830(7) 0.74078(13) 0.0379(3) Uani 1 1 d . . .
H25 H 0.4730(17) 0.4210(9) 0.6998(15) 0.048(5) Uiso 1 1 d . . .
C26 C 0.47407(15) 0.39978(7) 0.84926(13) 0.0411(3) Uani 1 1 d . . .
H26 H 0.503(2) 0.4417(9) 0.8814(17) 0.059(5) Uiso 1 1 d . . .
C27 C 0.4825(2) 0.36629(9) 1.03484(15) 0.0568(5) Uani 1 1 d . . .
C28 C 0.0873(2) 0.20485(8) 0.87328(17) 0.0504(4) Uani 1 1 d . . .
C29 C 0.0493(2) 0.07667(9) 0.85975(19) 0.0548(4) Uani 1 1 d . . .
S1 S 0.18334(4) 0.132704(16) 0.89411(3) 0.03522(10) Uani 1 1 d . . .
N1 N 0.41539(12) -0.09619(5) 0.92535(10) 0.0358(2) Uani 1 1 d . . .
N2 N 0.34036(13) -0.01626(6) 0.53342(10) 0.0378(3) Uani 1 1 d . . .
H1N2 H 0.3351(17) 0.0138(9) 0.5760(16) 0.048(5) Uiso 1 1 d . . .
N3 N 0.30984(13) 0.26394(5) 0.51833(10) 0.0374(3) Uani 1 1 d . . .
H1N3 H 0.3015(19) 0.2359(9) 0.5639(17) 0.054(5) Uiso 1 1 d . . .
N4 N 0.45298(13) 0.35318(6) 0.91582(10) 0.0396(3) Uani 1 1 d . . .
O1 O 0.32138(11) 0.00255(5) 0.92275(9) 0.0423(2) Uani 1 1 d . . .
O2 O 0.28890(12) 0.02556(5) 0.70862(9) 0.0423(2) Uani 1 1 d . . .
H1O2 H 0.275(4) 0.0512(17) 0.754(3) 0.151(13) Uiso 1 1 d . . .
O3 O 0.37206(13) -0.12484(5) 0.53375(10) 0.0490(3) Uani 1 1 d . . .
O4 O 0.38858(13) 0.25117(5) 0.93584(9) 0.0489(3) Uani 1 1 d . . .
O5 O 0.32942(13) 0.22211(5) 0.71782(9) 0.0479(3) Uani 1 1 d . . .
H1O5 H 0.313(2) 0.1998(11) 0.769(2) 0.077(7) Uiso 1 1 d . . .
O6 O 0.40076(13) 0.36229(5) 0.51810(10) 0.0466(3) Uani 1 1 d . . .
O7 O 0.22393(11) 0.13041(4) 0.79533(9) 0.0380(2) Uani 1 1 d . . .
H28C H 0.025(2) 0.2077(9) 0.798(2) 0.064(6) Uiso 1 1 d . . .
H29C H 0.009(2) 0.0832(10) 0.9135(18) 0.064(6) Uiso 1 1 d . . .
H28B H 0.0457(19) 0.2033(9) 0.9215(18) 0.056(5) Uiso 1 1 d . . .
H29B H -0.019(2) 0.0839(10) 0.781(2) 0.069(6) Uiso 1 1 d . . .
H27C H 0.516(2) 0.4105(9) 1.052(2) 0.094(8) Uiso 1 1 d D . .
H27B H 0.553(2) 0.3349(9) 1.083(2) 0.083(7) Uiso 1 1 d D . .
H1C H 0.458(3) -0.1556(10) 1.062(3) 0.127(11) Uiso 1 1 d D . .
H29A H 0.085(2) 0.0346(10) 0.8640(18) 0.063(6) Uiso 1 1 d . . .
H1B H 0.500(2) -0.0807(11) 1.093(3) 0.113(10) Uiso 1 1 d D . .
H27A H 0.400(2) 0.3601(9) 1.047(2) 0.079(8) Uiso 1 1 d D . .
H28A H 0.149(2) 0.2416(11) 0.890(2) 0.080(7) Uiso 1 1 d . . .
H1A H 0.344(2) -0.1025(11) 1.049(2) 0.088(8) Uiso 1 1 d D . .

loop_
_atom_site_aniso_label
_atom_site_aniso_U_11
_atom_site_aniso_U_22
_atom_site_aniso_U_33
_atom_site_aniso_U_23
_atom_site_aniso_U_13
_atom_site_aniso_U_12
C1 0.0541(9) 0.0450(8) 0.0355(8) 0.0068(6) 0.0184(7) -0.0027(7)
C2 0.0443(7) 0.0301(6) 0.0436(8) 0.0053(5) 0.0166(6) 0.0017(5)
C3 0.0456(7) 0.0288(6) 0.0429(8) 0.0011(5) 0.0182(6) 0.0009(5)
C4 0.0411(6) 0.0279(6) 0.0342(7) -0.0005(5) 0.0156(5) -0.0018(5)
C5 0.0403(6) 0.0289(6) 0.0324(6) 0.0015(5) 0.0143(5) -0.0004(5)
C6 0.0386(6) 0.0309(6) 0.0334(6) 0.0008(5) 0.0141(5) -0.0033(5)
C7 0.0432(7) 0.0294(6) 0.0366(7) -0.0033(5) 0.0170(5) -0.0011(5)
C8 0.0441(7) 0.0325(6) 0.0312(6) -0.0043(5) 0.0174(5) -0.0018(5)
C9 0.0610(9) 0.0327(7) 0.0396(8) -0.0085(5) 0.0246(7) -0.0033(6)
C10 0.0678(10) 0.0413(8) 0.0398(8) -0.0128(6) 0.0291(7) -0.0070(7)
C11 0.0626(9) 0.0449(8) 0.0294(7) -0.0068(6) 0.0242(6) -0.0047(6)
C12 0.0444(7) 0.0387(7) 0.0292(6) -0.0033(5) 0.0170(5) -0.0020(5)
C13 0.0401(6) 0.0328(6) 0.0288(6) -0.0033(5) 0.0154(5) -0.0009(5)
C14 0.0443(7) 0.0311(6) 0.0251(6) -0.0010(4) 0.0155(5) 0.0002(5)
C15 0.0481(7) 0.0338(6) 0.0260(6) 0.0011(5) 0.0181(5) 0.0016(5)
C16 0.0615(9) 0.0356(7) 0.0312(7) 0.0060(5) 0.0216(6) 0.0065(6)
C17 0.0639(10) 0.0450(8) 0.0291(7) 0.0083(6) 0.0191(7) 0.0034(7)
C18 0.0585(9) 0.0460(8) 0.0247(6) 0.0007(5) 0.0174(6) 0.0013(6)
C19 0.0454(7) 0.0376(7) 0.0271(6) -0.0008(5) 0.0162(5) -0.0012(5)
C20 0.0417(7) 0.0335(6) 0.0264(6) 0.0008(4) 0.0155(5) 0.0011(5)
C21 0.0424(7) 0.0318(6) 0.0308(6) 0.0029(5) 0.0168(5) 0.0024(5)
C22 0.0461(7) 0.0387(7) 0.0265(6) 0.0013(5) 0.0125(5) 0.0037(5)
C23 0.0467(7) 0.0312(6) 0.0293(6) 0.0004(5) 0.0156(5) 0.0002(5)
C24 0.0380(6) 0.0310(6) 0.0297(6) 0.0003(5) 0.0137(5) 0.0022(5)
C25 0.0425(7) 0.0313(6) 0.0394(7) -0.0002(5) 0.0162(6) -0.0006(5)
C26 0.0441(7) 0.0366(7) 0.0393(8) -0.0067(6) 0.0140(6) -0.0018(5)
C27 0.0702(12) 0.0643(12) 0.0315(8) -0.0118(7) 0.0166(8) -0.0051(9)
C28 0.0616(10) 0.0437(8) 0.0509(10) 0.0026(7) 0.0283(9) 0.0127(7)
C29 0.0601(10) 0.0513(10) 0.0669(12) -0.0102(8) 0.0400(10) -0.0113(8)
S1 0.04603(19) 0.03533(17) 0.02667(17) 0.00096(11) 0.01744(14) 0.00247(12)
N1 0.0395(6) 0.0334(5) 0.0334(6) 0.0044(4) 0.0140(5) -0.0032(4)
N2 0.0559(7) 0.0287(5) 0.0317(6) -0.0034(4) 0.0211(5) 0.0004(5)
N3 0.0592(7) 0.0294(5) 0.0266(5) 0.0013(4) 0.0209(5) -0.0011(5)
N4 0.0454(6) 0.0413(6) 0.0271(6) -0.0048(4) 0.0101(5) 0.0017(5)
O1 0.0582(6) 0.0375(5) 0.0352(5) 0.0007(4) 0.0233(5) 0.0036(4)
O2 0.0651(7) 0.0318(5) 0.0327(5) 0.0033(4) 0.0229(5) 0.0115(4)
O3 0.0749(8) 0.0312(5) 0.0430(6) -0.0050(4) 0.0264(6) 0.0037(5)
O4 0.0732(8) 0.0449(6) 0.0286(5) 0.0057(4) 0.0210(5) -0.0001(5)
O5 0.0837(8) 0.0343(5) 0.0304(5) -0.0024(4) 0.0283(5) -0.0137(5)
O6 0.0639(7) 0.0420(6) 0.0377(6) 0.0052(4) 0.0249(5) -0.0107(5)
O7 0.0542(6) 0.0358(5) 0.0296(5) 0.0002(3) 0.0229(4) 0.0020(4)

loop_
_atom_type_symbol
_atom_type_description
_atom_type_scat_dispersion_real
_atom_type_scat_dispersion_imag
_atom_type_scat_source
C C -0.0020 0.0020 'International Tables Vol C Tables 4.2.6.8 and 6.1.1.4'
H H 0.0000 0.0000 'International Tables Vol C Tables 4.2.6.8 and 6.1.1.4'
N N -0.0031 0.0040 'International Tables Vol C Tables 4.2.6.8 and 6.1.1.4'
O O -0.0042 0.0074 'International Tables Vol C Tables 4.2.6.8 and 6.1.1.4'
S S 0.1206 0.1480 'International Tables Vol C Tables 4.2.6.8 and 6.1.1.4'

loop_
_geom_angle_atom_site_label_1
_geom_angle_atom_site_label_2
_geom_angle_atom_site_label_3
_geom_angle
_geom_angle_site_symmetry_1
_geom_angle_site_symmetry_3
_geom_angle_publ_flag
N1 C1 H1C 107.4(17) . . ?
N1 C1 H1B 113.6(18) . . ?
H1C C1 H1B 110(2) . . ?
N1 C1 H1A 110.6(14) . . ?
H1C C1 H1A 101.3(16) . . ?
H1B C1 H1A 113(2) . . ?
C3 C2 N1 121.16(13) . . ?
C3 C2 H2 123.3(13) . . ?
N1 C2 H2 115.5(13) . . ?
C2 C3 C4 120.82(14) . . ?
C2 C3 H3 121.6(10) . . ?
C4 C3 H3 117.3(10) . . ?
C5 C4 C3 117.61(13) . . ?
C5 C4 C7 126.31(12) . . ?
C3 C4 C7 116.07(12) . . ?
O2 C5 C4 122.36(12) . . ?
O2 C5 C6 115.90(12) . . ?
C4 C5 C6 121.72(12) . . ?
O1 C6 N1 122.16(13) . . ?
O1 C6 C5 121.49(12) . . ?
N1 C6 C5 116.35(12) . . ?
O3 C7 N2 123.64(14) . . ?
O3 C7 C4 120.50(13) . . ?
N2 C7 C4 115.86(11) . . ?
C13 C8 C9 118.10(13) . . ?
C13 C8 N2 117.43(12) . . ?
C9 C8 N2 124.44(13) . . ?
C10 C9 C8 120.15(14) . . ?
C10 C9 H9 120.6(12) . . ?
C8 C9 H9 119.2(12) . . ?
C9 C10 C11 122.48(14) . . ?
C9 C10 H10 117.0(12) . . ?
C11 C10 H10 120.5(12) . . ?
C10 C11 C12 117.57(14) . . ?
C10 C11 H11 120.3(12) . . ?
C12 C11 H11 122.1(12) . . ?
C11 C12 C13 120.85(13) . . ?
C11 C12 C19 130.68(13) . . ?
C13 C12 C19 108.46(11) . . ?
C8 C13 C12 120.81(12) . . ?
C8 C13 C14 128.89(12) . . ?
C12 C13 C14 110.30(11) . . ?
C13 C14 C20 102.14(11) . . ?
C13 C14 H14B 109.1(9) . . ?
C20 C14 H14B 111.3(9) . . ?
C13 C14 H14A 113.5(10) . . ?
C20 C14 H14A 113.1(10) . . ?
H14B C14 H14A 107.6(15) . . ?
C20 C15 C16 118.76(12) . . ?
C20 C15 N3 117.94(11) . . ?
C16 C15 N3 123.30(12) . . ?
C17 C16 C15 120.09(14) . . ?
C17 C16 H16 118.4(12) . . ?
C15 C16 H16 121.3(12) . . ?
C18 C17 C16 121.11(14) . . ?
C18 C17 H17 118.5(12) . . ?
C16 C17 H17 120.4(12) . . ?
C17 C18 C19 118.77(13) . . ?
C17 C18 H18 122.4(11) . . ?
C19 C18 H18 118.7(11) . . ?
C18 C19 C20 120.71(13) . . ?
C18 C19 C12 130.65(12) . . ?
C20 C19 C12 108.64(11) . . ?
C15 C20 C19 120.49(12) . . ?
C15 C20 C14 129.14(12) . . ?
C19 C20 C14 110.37(11) . . ?
O6 C21 N3 123.17(13) . . ?
O6 C21 C24 120.54(13) . . ?
N3 C21 C24 116.27(11) . . ?
O4 C22 N4 122.18(13) . . ?
O4 C22 C23 121.45(13) . . ?
N4 C22 C23 116.37(12) . . ?
O5 C23 C24 122.51(12) . . ?
O5 C23 C22 116.02(12) . . ?
C24 C23 C22 121.47(12) . . ?
C23 C24 C25 118.09(13) . . ?
C23 C24 C21 125.40(12) . . ?
C25 C24 C21 116.50(12) . . ?
C26 C25 C24 120.49(14) . . ?
C26 C25 H25 118.1(11) . . ?
C24 C25 H25 121.2(11) . . ?
C25 C26 N4 121.26(13) . . ?
C25 C26 H26 120.3(12) . . ?
N4 C26 H26 118.4(12) . . ?
N4 C27 H27C 107.9(16) . . ?
N4 C27 H27B 108.1(14) . . ?
H27C C27 H27B 110.6(18) . . ?
N4 C27 H27A 109.1(15) . . ?
H27C C27 H27A 111.5(16) . . ?
H27B C27 H27A 109.5(15) . . ?
S1 C28 H28C 109.9(13) . . ?
S1 C28 H28B 107.1(12) . . ?
H28C C28 H28B 111.5(18) . . ?
S1 C28 H28A 107.9(14) . . ?
H28C C28 H28A 108.3(19) . . ?
H28B C28 H28A 112.0(18) . . ?
S1 C29 H29C 107.4(12) . . ?
S1 C29 H29B 110.2(13) . . ?
H29C C29 H29B 110.2(18) . . ?
S1 C29 H29A 108.4(13) . . ?
H29C C29 H29A 112.4(18) . . ?
H29B C29 H29A 108.2(18) . . ?
O7 S1 C29 105.43(8) . . ?
O7 S1 C28 104.92(8) . . ?
C29 S1 C28 98.05(10) . . ?
C6 N1 C2 122.29(12) . . ?
C6 N1 C1 117.85(12) . . ?
C2 N1 C1 119.86(12) . . ?
C7 N2 C8 128.46(12) . . ?
C7 N2 H1N2 114.2(13) . . ?
C8 N2 H1N2 117.3(13) . . ?
C21 N3 C15 126.96(12) . . ?
C21 N3 H1N3 114.6(13) . . ?
C15 N3 H1N3 117.5(13) . . ?
C22 N4 C26 122.31(12) . . ?
C22 N4 C27 117.13(13) . . ?
C26 N4 C27 120.56(13) . . ?
C5 O2 H1O2 112(3) . . ?
C23 O5 H1O5 111.0(16) . . ?

loop_
_geom_bond_atom_site_label_1
_geom_bond_atom_site_label_2
_geom_bond_distance
_geom_bond_site_symmetry_2
_geom_bond_publ_flag
C1 N1 1.4602(19) . ?
C1 H1C 1.07(2) . ?
C1 H1B 0.92(2) . ?
C1 H1A 1.03(2) . ?
C2 C3 1.334(2) . ?
C2 N1 1.376(2) . ?
C2 H2 0.858(19) . ?
C3 C4 1.4342(18) . ?
C3 H3 1.003(18) . ?
C4 C5 1.3708(19) . ?
C4 C7 1.492(2) . ?
C5 O2 1.3514(16) . ?
C5 C6 1.4504(19) . ?
C6 O1 1.2420(17) . ?
C6 N1 1.3714(17) . ?
C7 O3 1.2266(16) . ?
C7 N2 1.3614(17) . ?
C8 C13 1.3950(18) . ?
C8 C9 1.4006(19) . ?
C8 N2 1.4041(18) . ?
C9 C10 1.381(2) . ?
C9 H9 0.92(2) . ?
C10 C11 1.383(2) . ?
C10 H10 0.94(2) . ?
C11 C12 1.3940(19) . ?
C11 H11 0.92(2) . ?
C12 C13 1.3978(19) . ?
C12 C19 1.462(2) . ?
C13 C14 1.5088(18) . ?
C14 C20 1.5119(18) . ?
C14 H14B 0.994(18) . ?
C14 H14A 0.992(19) . ?
C15 C20 1.3888(18) . ?
C15 C16 1.4029(19) . ?
C15 N3 1.4097(17) . ?
C16 C17 1.390(2) . ?
C16 H16 0.98(2) . ?
C17 C18 1.382(2) . ?
C17 H17 0.95(2) . ?
C18 C19 1.392(2) . ?
C18 H18 0.98(2) . ?
C19 C20 1.3926(18) . ?
C21 O6 1.2255(16) . ?
C21 N3 1.3573(17) . ?
C21 C24 1.4961(19) . ?
C22 O4 1.2384(17) . ?
C22 N4 1.3670(18) . ?
C22 C23 1.4556(19) . ?
C23 O5 1.3457(16) . ?
C23 C24 1.3723(18) . ?
C24 C25 1.4278(19) . ?
C25 C26 1.339(2) . ?
C25 H25 0.964(18) . ?
C26 N4 1.379(2) . ?
C26 H26 0.96(2) . ?
C27 N4 1.467(2) . ?
C27 H27C 0.979(19) . ?
C27 H27B 1.00(2) . ?
C27 H27A 0.99(2) . ?
C28 S1 1.7851(16) . ?
C28 H28C 0.94(2) . ?
C28 H28B 0.91(2) . ?
C28 H28A 0.98(2) . ?
C29 S1 1.7772(18) . ?
C29 H29C 0.98(2) . ?
C29 H29B 1.00(2) . ?
C29 H29A 0.95(2) . ?
S1 O7 1.5211(11) . ?
N2 H1N2 0.852(19) . ?
N3 H1N3 0.86(2) . ?
O2 H1O2 0.85(4) . ?
O5 H1O5 0.89(3) . ?

loop_
_geom_torsion_atom_site_label_1
_geom_torsion_atom_site_label_2
_geom_torsion_atom_site_label_3
_geom_torsion_atom_site_label_4
_geom_torsion
_geom_torsion_site_symmetry_1
_geom_torsion_site_symmetry_2
_geom_torsion_site_symmetry_3
_geom_torsion_site_symmetry_4
_geom_torsion_publ_flag
N1 C2 C3 C4 1.3(2) . . . . ?
C2 C3 C4 C5 0.1(2) . . . . ?
C2 C3 C4 C7 -179.16(14) . . . . ?
C3 C4 C5 O2 179.91(13) . . . . ?
C7 C4 C5 O2 -0.9(2) . . . . ?
C3 C4 C5 C6 -2.0(2) . . . . ?
C7 C4 C5 C6 177.23(12) . . . . ?
O2 C5 C6 O1 0.85(19) . . . . ?
C4 C5 C6 O1 -177.39(13) . . . . ?
O2 C5 C6 N1 -179.44(12) . . . . ?
C4 C5 C6 N1 2.32(19) . . . . ?
C5 C4 C7 O3 -164.20(14) . . . . ?
C3 C4 C7 O3 15.0(2) . . . . ?
C5 C4 C7 N2 16.1(2) . . . . ?
C3 C4 C7 N2 -164.74(13) . . . . ?
C13 C8 C9 C10 -0.4(2) . . . . ?
N2 C8 C9 C10 177.87(15) . . . . ?
C8 C9 C10 C11 -0.8(3) . . . . ?
C9 C10 C11 C12 0.5(3) . . . . ?
C10 C11 C12 C13 1.0(2) . . . . ?
C10 C11 C12 C19 -177.78(15) . . . . ?
C9 C8 C13 C12 1.9(2) . . . . ?
N2 C8 C13 C12 -176.50(13) . . . . ?
C9 C8 C13 C14 -178.09(14) . . . . ?
N2 C8 C13 C14 3.5(2) . . . . ?
C11 C12 C13 C8 -2.2(2) . . . . ?
C19 C12 C13 C8 176.81(13) . . . . ?
C11 C12 C13 C14 177.71(14) . . . . ?
C19 C12 C13 C14 -3.22(15) . . . . ?
C8 C13 C14 C20 -176.88(14) . . . . ?
C12 C13 C14 C20 3.16(15) . . . . ?
C20 C15 C16 C17 -2.4(2) . . . . ?
N3 C15 C16 C17 178.22(15) . . . . ?
C15 C16 C17 C18 -0.1(3) . . . . ?
C16 C17 C18 C19 1.9(3) . . . . ?
C17 C18 C19 C20 -1.3(2) . . . . ?
C17 C18 C19 C12 177.63(15) . . . . ?
C11 C12 C19 C18 1.8(3) . . . . ?
C13 C12 C19 C18 -177.15(16) . . . . ?
C11 C12 C19 C20 -179.16(16) . . . . ?
C13 C12 C19 C20 1.90(16) . . . . ?
C16 C15 C20 C19 3.0(2) . . . . ?
N3 C15 C20 C19 -177.58(13) . . . . ?
C16 C15 C20 C14 -177.58(14) . . . . ?
N3 C15 C20 C14 1.8(2) . . . . ?
C18 C19 C20 C15 -1.2(2) . . . . ?
C12 C19 C20 C15 179.65(12) . . . . ?
C18 C19 C20 C14 179.33(13) . . . . ?
C12 C19 C20 C14 0.17(16) . . . . ?
C13 C14 C20 C15 178.61(14) . . . . ?
C13 C14 C20 C19 -1.96(15) . . . . ?
O4 C22 C23 O5 0.5(2) . . . . ?
N4 C22 C23 O5 -179.27(13) . . . . ?
O4 C22 C23 C24 -179.12(14) . . . . ?
N4 C22 C23 C24 1.1(2) . . . . ?
O5 C23 C24 C25 -179.95(13) . . . . ?
C22 C23 C24 C25 -0.3(2) . . . . ?
O5 C23 C24 C21 0.7(2) . . . . ?
C22 C23 C24 C21 -179.62(13) . . . . ?
O6 C21 C24 C23 -175.32(14) . . . . ?
N3 C21 C24 C23 5.7(2) . . . . ?
O6 C21 C24 C25 5.3(2) . . . . ?
N3 C21 C24 C25 -173.67(12) . . . . ?
C23 C24 C25 C26 -0.6(2) . . . . ?
C21 C24 C25 C26 178.80(13) . . . . ?
C24 C25 C26 N4 0.7(2) . . . . ?
O1 C6 N1 C2 178.86(13) . . . . ?
C5 C6 N1 C2 -0.85(19) . . . . ?
O1 C6 N1 C1 -1.3(2) . . . . ?
C5 C6 N1 C1 178.95(12) . . . . ?
C3 C2 N1 C6 -0.9(2) . . . . ?
C3 C2 N1 C1 179.27(14) . . . . ?
O3 C7 N2 C8 0.8(2) . . . . ?
C4 C7 N2 C8 -179.51(13) . . . . ?
C13 C8 N2 C7 -175.41(14) . . . . ?
C9 C8 N2 C7 6.3(2) . . . . ?
O6 C21 N3 C15 5.1(2) . . . . ?
C24 C21 N3 C15 -175.94(13) . . . . ?
C20 C15 N3 C21 145.79(14) . . . . ?
C16 C15 N3 C21 -34.9(2) . . . . ?
O4 C22 N4 C26 179.20(14) . . . . ?
C23 C22 N4 C26 -1.0(2) . . . . ?
O4 C22 N4 C27 0.0(2) . . . . ?
C23 C22 N4 C27 179.86(14) . . . . ?
C25 C26 N4 C22 0.1(2) . . . . ?
C25 C26 N4 C27 179.27(16) . . . . ?

loop_
_cod_related_entry_id
_cod_related_entry_database
_cod_related_entry_code
1 ChemSpider 30660998
